data_4077411
loop_
_publ_author_name
'Setaka, Wataru'
'Sakamoto, Kenkichi'
'Kira, Mitsuo'
'Power, Philip P.'

_publ_section_title
;
 Synthesis and Structure of Stable Tri-tert-butylgermyl-Substituted
 Stannylene and Germylene
;
_journal_issue 22
_journal_name_full Organometallics
_journal_page_first 4460
_journal_paper_doi 10.1021/om010591h
_journal_volume 20
_journal_year 2001
_chemical_formula_sum 'C36 H52 Ge2'
_chemical_formula_weight 629.96
_chemical_name_systematic
;
  ?
;
_space_group_IT_number 14
_symmetry_cell_setting monoclinic
_symmetry_space_group_name_Hall '-P 2yn'
_symmetry_space_group_name_H-M 'P 1 21/n 1'
_atom_sites_solution_hydrogens geom
_atom_sites_solution_primary direct
_atom_sites_solution_secondary difmap
_audit_creation_method SHELXL-97
_cell_angle_alpha 90.00
_cell_angle_beta 90.979(2)
_cell_angle_gamma 90.00
_cell_formula_units_Z 4
_cell_length_a 10.9715(10)
_cell_length_b 18.4450(16)
_cell_length_c 16.3004(14)
_cell_measurement_temperature 120(2)
_cell_volume 3298.2(5)
_computing_structure_refinement 'SHELXL-97 (Sheldrick, 1997)'
_computing_structure_solution 'SHELXS-97 (Sheldrick, 1990)'
_diffrn_ambient_temperature 120(2)
_diffrn_measured_fraction_theta_full 1.000
_diffrn_measured_fraction_theta_max 1.000
_diffrn_radiation_monochromator graphite
_diffrn_radiation_source 'fine-focus sealed tube'
_diffrn_radiation_type MoK\a
_diffrn_radiation_wavelength 0.71073
_diffrn_reflns_av_R_equivalents 0.0505
_diffrn_reflns_av_sigmaI/netI 0.0587
_diffrn_reflns_limit_h_max 12
_diffrn_reflns_limit_h_min -12
_diffrn_reflns_limit_k_max 20
_diffrn_reflns_limit_k_min -14
_diffrn_reflns_limit_l_max 18
_diffrn_reflns_limit_l_min -17
_diffrn_reflns_number 15013
_diffrn_reflns_theta_full 23.50
_diffrn_reflns_theta_max 23.50
_diffrn_reflns_theta_min 1.67
_exptl_absorpt_coefficient_mu 1.844
_exptl_crystal_density_diffrn 1.269
_exptl_crystal_density_method 'not measured'
_exptl_crystal_F_000 1328
_exptl_crystal_size_max 0.2
_exptl_crystal_size_mid 0.2
_exptl_crystal_size_min 0.1
_refine_diff_density_max 1.391
_refine_diff_density_min -0.645
_refine_diff_density_rms 0.104
_refine_ls_extinction_method none
_refine_ls_goodness_of_fit_ref 1.015
_refine_ls_hydrogen_treatment mixed
_refine_ls_matrix_type full
_refine_ls_number_parameters 343
_refine_ls_number_reflns 4881
_refine_ls_number_restraints 0
_refine_ls_restrained_S_all 1.015
_refine_ls_R_factor_all 0.0749
_refine_ls_R_factor_gt 0.0467
_refine_ls_shift/su_max 0.000
_refine_ls_shift/su_mean 0.000
_refine_ls_structure_factor_coef Fsqd
_refine_ls_weighting_details 'calc w=1/[\s^2^(Fo^2^)+(0.0706P)^2^+0.0000P] where P=(Fo^2^+2Fc^2^)/3'
_refine_ls_weighting_scheme calc
_refine_ls_wR_factor_gt 0.1153
_refine_ls_wR_factor_ref 0.1249
_reflns_number_gt 3381
_reflns_number_total 4881
_reflns_threshold_expression >2sigma(I)
_cod_data_source_file om010591h.cif
_cod_data_source_block gege5
_cod_original_sg_symbol_H-M P21/n
_cod_database_code 4077411

loop_
_symmetry_equiv_pos_as_xyz
'x, y, z'
'-x+1/2, y+1/2, -z+1/2'
'-x, -y, -z'
'x-1/2, -y-1/2, z-1/2'

loop_
_atom_site_label
_atom_site_type_symbol
_atom_site_fract_x
_atom_site_fract_y
_atom_site_fract_z
_atom_site_U_iso_or_equiv
_atom_site_adp_type
_atom_site_occupancy
_atom_site_symmetry_multiplicity
_atom_site_calc_flag
_atom_site_refinement_flags
Ge1 Ge 0.90798(4) 0.10771(3) 0.24363(3) 0.02641(18) Uani 1 1 d .
Ge2 Ge 0.67659(4) 0.10306(3) 0.24990(3) 0.02443(17) Uani 1 1 d .
C1 C 0.9795(4) 0.2081(3) 0.2442(3) 0.0227(11) Uani 1 1 d .
C2 C 1.0140(4) 0.2377(2) 0.1683(3) 0.0236(11) Uani 1 1 d .
C3 C 1.0784(4) 0.3034(3) 0.1664(3) 0.0275(12) Uani 1 1 d .
H3A H 1.1009 0.3236 0.1152 0.033 Uiso 1 1 calc R
C4 C 1.1093(5) 0.3386(3) 0.2381(3) 0.0310(12) Uani 1 1 d .
H4A H 1.1514 0.3836 0.2362 0.037 Uiso 1 1 calc R
C5 C 1.0795(5) 0.3089(3) 0.3131(3) 0.0286(12) Uani 1 1 d .
H5A H 1.1031 0.3332 0.3623 0.034 Uiso 1 1 calc R
C6 C 1.0145(4) 0.2430(3) 0.3173(3) 0.0248(11) Uani 1 1 d .
C7 C 0.9874(4) 0.1970(3) 0.0907(3) 0.0235(11) Uani 1 1 d .
C8 C 0.8928(4) 0.2187(3) 0.0365(3) 0.0269(12) Uani 1 1 d .
C9 C 0.8702(5) 0.1796(3) -0.0346(3) 0.0307(12) Uani 1 1 d .
H9A H 0.8063 0.1949 -0.0706 0.037 Uiso 1 1 calc R
C10 C 0.9378(5) 0.1188(3) -0.0552(3) 0.0318(13) Uani 1 1 d .
C11 C 1.0339(5) 0.1000(3) -0.0033(3) 0.0311(12) Uani 1 1 d .
H11A H 1.0836 0.0599 -0.0176 0.037 Uiso 1 1 calc R
C12 C 1.0608(4) 0.1375(3) 0.0695(3) 0.0260(12) Uani 1 1 d .
C13 C 0.8198(5) 0.2871(3) 0.0525(3) 0.0361(13) Uani 1 1 d .
H13A H 0.7583 0.2935 0.0088 0.054 Uiso 1 1 calc R
H13B H 0.8747 0.3291 0.0536 0.054 Uiso 1 1 calc R
H13C H 0.7794 0.2830 0.1055 0.054 Uiso 1 1 calc R
C14 C 0.9091(6) 0.0772(3) -0.1332(3) 0.0490(17) Uani 1 1 d .
H14A H 0.8384 0.0991 -0.1612 0.074 Uiso 1 1 calc R
H14B H 0.8907 0.0266 -0.1196 0.074 Uiso 1 1 calc R
H14C H 0.9795 0.0789 -0.1693 0.074 Uiso 1 1 calc R
C15 C 1.1726(5) 0.1173(3) 0.1202(3) 0.0321(12) Uani 1 1 d .
H15A H 1.2121 0.0750 0.0958 0.048 Uiso 1 1 calc R
H15B H 1.1484 0.1056 0.1763 0.048 Uiso 1 1 calc R
H15C H 1.2297 0.1582 0.1215 0.048 Uiso 1 1 calc R
C16 C 0.9883(4) 0.2096(3) 0.3983(3) 0.0258(11) Uani 1 1 d .
C17 C 0.9042(5) 0.2412(3) 0.4519(3) 0.0289(12) Uani 1 1 d .
C18 C 0.8784(5) 0.2082(3) 0.5254(3) 0.0342(13) Uani 1 1 d .
H18A H 0.8205 0.2298 0.5605 0.041 Uiso 1 1 calc R
C19 C 0.9357(5) 0.1431(3) 0.5499(3) 0.0353(13) Uani 1 1 d .
C20 C 1.0226(5) 0.1143(3) 0.4984(3) 0.0364(13) Uani 1 1 d .
H20A H 1.0638 0.0712 0.5146 0.044 Uiso 1 1 calc R
C21 C 1.0518(5) 0.1461(3) 0.4241(3) 0.0304(12) Uani 1 1 d .
C22 C 0.8420(5) 0.3130(3) 0.4303(3) 0.0355(13) Uani 1 1 d .
H22A H 0.7865 0.3266 0.4743 0.053 Uiso 1 1 calc R
H22B H 0.7956 0.3077 0.3788 0.053 Uiso 1 1 calc R
H22C H 0.9038 0.3509 0.4242 0.053 Uiso 1 1 calc R
C23 C 0.9028(6) 0.1063(4) 0.6289(3) 0.0541(17) Uani 1 1 d .
H23A H 0.9517 0.0621 0.6357 0.081 Uiso 1 1 calc R
H23B H 0.8161 0.0936 0.6274 0.081 Uiso 1 1 calc R
H23C H 0.9194 0.1391 0.6750 0.081 Uiso 1 1 calc R
C24 C 1.1587(5) 0.1158(3) 0.3756(3) 0.0375(13) Uani 1 1 d .
H24A H 1.1903 0.0722 0.4030 0.056 Uiso 1 1 calc R
H24B H 1.2233 0.1524 0.3730 0.056 Uiso 1 1 calc R
H24C H 1.1308 0.1035 0.3199 0.056 Uiso 1 1 calc R
C25 C 0.5801(5) 0.1904(3) 0.2846(3) 0.0347(13) Uani 1 1 d .
C26 C 0.5993(5) 0.2015(3) 0.3792(3) 0.0463(15) Uani 1 1 d .
H26A H 0.5526 0.2438 0.3970 0.069 Uiso 1 1 calc R
H26B H 0.6860 0.2093 0.3915 0.069 Uiso 1 1 calc R
H26C H 0.5712 0.1583 0.4084 0.069 Uiso 1 1 calc R
C27 C 0.6298(5) 0.2586(3) 0.2425(3) 0.0421(15) Uani 1 1 d .
H27A H 0.5826 0.3010 0.2595 0.063 Uiso 1 1 calc R
H27B H 0.6228 0.2530 0.1828 0.063 Uiso 1 1 calc R
H27C H 0.7156 0.2654 0.2583 0.063 Uiso 1 1 calc R
C28 C 0.4429(5) 0.1831(3) 0.2664(4) 0.0442(15) Uani 1 1 d .
H28A H 0.4009 0.2269 0.2847 0.066 Uiso 1 1 calc R
H28B H 0.4110 0.1409 0.2956 0.066 Uiso 1 1 calc R
H28C H 0.4292 0.1767 0.2073 0.066 Uiso 1 1 calc R
C29 C 0.6215(5) 0.0688(3) 0.1372(3) 0.0343(13) Uani 1 1 d .
C30 C 0.5969(5) 0.1337(3) 0.0800(3) 0.0449(15) Uani 1 1 d .
H30A H 0.5704 0.1161 0.0259 0.067 Uiso 1 1 calc R
H30B H 0.6718 0.1622 0.0746 0.067 Uiso 1 1 calc R
H30C H 0.5330 0.1643 0.1032 0.067 Uiso 1 1 calc R
C31 C 0.7238(5) 0.0239(3) 0.0967(3) 0.0395(14) Uani 1 1 d .
H31A H 0.6960 0.0075 0.0423 0.059 Uiso 1 1 calc R
H31B H 0.7432 -0.0184 0.1310 0.059 Uiso 1 1 calc R
H31C H 0.7967 0.0540 0.0912 0.059 Uiso 1 1 calc R
C32 C 0.5046(5) 0.0221(3) 0.1395(3) 0.0398(14) Uani 1 1 d .
H32A H 0.4820 0.0070 0.0837 0.060 Uiso 1 1 calc R
H32B H 0.4381 0.0507 0.1627 0.060 Uiso 1 1 calc R
H32C H 0.5194 -0.0208 0.1736 0.060 Uiso 1 1 calc R
C33 C 0.6637(5) 0.0211(3) 0.3327(3) 0.0402(14) Uani 1 1 d .
C34 C 0.7134(6) -0.0502(3) 0.2949(4) 0.0494(16) Uani 1 1 d .
H34A H 0.7070 -0.0896 0.3349 0.074 Uiso 1 1 calc R
H34B H 0.7990 -0.0435 0.2804 0.074 Uiso 1 1 calc R
H34C H 0.6655 -0.0624 0.2455 0.074 Uiso 1 1 calc R
C35 C 0.7414(6) 0.0386(3) 0.4083(3) 0.0516(17) Uani 1 1 d .
H35A H 0.7353 -0.0010 0.4481 0.077 Uiso 1 1 calc R
H35B H 0.7125 0.0837 0.4331 0.077 Uiso 1 1 calc R
H35C H 0.8266 0.0444 0.3924 0.077 Uiso 1 1 calc R
C36 C 0.5301(5) 0.0084(3) 0.3610(3) 0.0475(16) Uani 1 1 d .
H36A H 0.5286 -0.0315 0.4005 0.071 Uiso 1 1 calc R
H36B H 0.4785 -0.0037 0.3133 0.071 Uiso 1 1 calc R
H36C H 0.4995 0.0527 0.3868 0.071 Uiso 1 1 calc R

loop_
_atom_site_aniso_label
_atom_site_aniso_U_11
_atom_site_aniso_U_22
_atom_site_aniso_U_33
_atom_site_aniso_U_23
_atom_site_aniso_U_13
_atom_site_aniso_U_12
Ge1 0.0251(3) 0.0130(3) 0.0411(3) 0.0000(3) 0.0007(2) -0.0001(2)
Ge2 0.0238(3) 0.0158(3) 0.0338(3) -0.0018(3) 0.0016(2) -0.0001(2)
C1 0.023(3) 0.019(3) 0.026(3) 0.000(2) 0.004(2) 0.003(2)
C2 0.025(3) 0.012(3) 0.034(3) 0.000(2) 0.002(2) 0.005(2)
C3 0.030(3) 0.023(3) 0.030(3) 0.005(2) 0.005(2) 0.001(2)
C4 0.034(3) 0.016(3) 0.043(3) -0.001(2) 0.004(2) -0.003(2)
C5 0.035(3) 0.015(3) 0.036(3) -0.008(2) 0.000(2) -0.001(2)
C6 0.023(3) 0.019(3) 0.033(3) -0.003(2) 0.005(2) 0.003(2)
C7 0.025(3) 0.018(3) 0.028(3) 0.004(2) 0.005(2) -0.004(2)
C8 0.028(3) 0.023(3) 0.030(3) 0.006(2) 0.004(2) -0.001(2)
C9 0.034(3) 0.033(3) 0.026(3) 0.009(3) -0.003(2) -0.005(2)
C10 0.042(3) 0.026(3) 0.028(3) 0.000(2) 0.009(2) -0.010(2)
C11 0.032(3) 0.025(3) 0.036(3) -0.002(3) 0.014(2) 0.000(2)
C12 0.026(3) 0.021(3) 0.031(3) 0.003(2) 0.006(2) -0.003(2)
C13 0.042(3) 0.023(3) 0.042(3) 0.004(3) 0.001(3) 0.009(3)
C14 0.075(5) 0.042(4) 0.030(3) -0.002(3) 0.004(3) -0.012(3)
C15 0.031(3) 0.025(3) 0.040(3) -0.001(3) 0.008(2) 0.003(2)
C16 0.028(3) 0.020(3) 0.029(3) -0.007(2) -0.002(2) -0.004(2)
C17 0.029(3) 0.027(3) 0.031(3) -0.005(2) -0.005(2) 0.000(2)
C18 0.035(3) 0.038(3) 0.029(3) -0.005(3) 0.004(2) 0.002(3)
C19 0.035(3) 0.044(4) 0.027(3) -0.001(3) -0.002(2) -0.011(3)
C20 0.040(3) 0.030(3) 0.040(3) 0.005(3) -0.008(3) -0.002(3)
C21 0.032(3) 0.025(3) 0.034(3) -0.007(2) 0.000(2) -0.003(2)
C22 0.039(3) 0.029(3) 0.039(3) -0.007(3) 0.002(2) 0.006(3)
C23 0.062(4) 0.058(4) 0.042(3) 0.012(3) 0.005(3) -0.007(4)
C24 0.034(3) 0.032(3) 0.047(3) 0.001(3) 0.005(3) 0.004(3)
C25 0.027(3) 0.028(3) 0.049(3) -0.005(3) 0.002(2) 0.005(2)
C26 0.047(4) 0.037(4) 0.055(4) -0.014(3) 0.009(3) 0.005(3)
C27 0.040(3) 0.026(3) 0.061(4) -0.005(3) 0.004(3) 0.003(3)
C28 0.029(3) 0.038(4) 0.066(4) -0.010(3) 0.008(3) 0.006(3)
C29 0.034(3) 0.028(3) 0.041(3) -0.004(3) 0.006(3) 0.004(2)
C30 0.054(4) 0.037(4) 0.044(3) 0.005(3) 0.000(3) 0.002(3)
C31 0.044(4) 0.036(3) 0.038(3) -0.010(3) 0.007(3) 0.005(3)
C32 0.033(3) 0.039(4) 0.047(3) -0.009(3) 0.000(3) -0.008(3)
C33 0.045(4) 0.030(3) 0.046(3) 0.009(3) 0.003(3) -0.005(3)
C34 0.055(4) 0.026(3) 0.067(4) 0.010(3) 0.005(3) -0.002(3)
C35 0.058(4) 0.044(4) 0.052(4) 0.010(3) -0.010(3) 0.003(3)
C36 0.054(4) 0.037(4) 0.052(4) 0.000(3) 0.007(3) -0.015(3)

loop_
_atom_type_symbol
_atom_type_description
_atom_type_scat_dispersion_real
_atom_type_scat_dispersion_imag
_atom_type_scat_source
C C 0.0033 0.0016 'International Tables Vol C Tables 4.2.6.8 and 6.1.1.4'
H H 0.0000 0.0000 'International Tables Vol C Tables 4.2.6.8 and 6.1.1.4'
Ge Ge 0.1547 1.8001 'International Tables Vol C Tables 4.2.6.8 and 6.1.1.4'

loop_
_geom_angle_atom_site_label_1
_geom_angle_atom_site_label_2
_geom_angle_atom_site_label_3
_geom_angle
C1 Ge1 Ge2 114.87(13)
C25 Ge2 C29 110.7(2)
C25 Ge2 C33 111.5(2)
C29 Ge2 C33 110.3(2)
C25 Ge2 Ge1 120.93(15)
C29 Ge2 Ge1 104.89(15)
C33 Ge2 Ge1 97.62(16)
C6 C1 C2 119.6(4)
C6 C1 Ge1 121.8(3)
C2 C1 Ge1 117.6(3)
C3 C2 C1 119.8(4)
C3 C2 C7 120.3(4)
C1 C2 C7 119.7(4)
C4 C3 C2 120.4(4)
C4 C3 H3A 119.8
C2 C3 H3A 119.8
C3 C4 C5 120.4(5)
C3 C4 H4A 119.8
C5 C4 H4A 119.8
C4 C5 C6 120.7(5)
C4 C5 H5A 119.6
C6 C5 H5A 119.6
C1 C6 C5 119.0(4)
C1 C6 C16 120.6(4)
C5 C6 C16 120.3(4)
C12 C7 C8 119.1(4)
C12 C7 C2 119.6(4)
C8 C7 C2 121.3(4)
C9 C8 C7 119.8(5)
C9 C8 C13 119.3(5)
C7 C8 C13 120.9(4)
C8 C9 C10 122.3(5)
C8 C9 H9A 118.9
C10 C9 H9A 118.9
C11 C10 C9 117.4(5)
C11 C10 C14 122.1(5)
C9 C10 C14 120.5(5)
C10 C11 C12 122.7(5)
C10 C11 H11A 118.6
C12 C11 H11A 118.6
C11 C12 C7 118.7(5)
C11 C12 C15 119.9(4)
C7 C12 C15 121.3(4)
C8 C13 H13A 109.5
C8 C13 H13B 109.5
H13A C13 H13B 109.5
C8 C13 H13C 109.5
H13A C13 H13C 109.5
H13B C13 H13C 109.5
C10 C14 H14A 109.5
C10 C14 H14B 109.5
H14A C14 H14B 109.5
C10 C14 H14C 109.5
H14A C14 H14C 109.5
H14B C14 H14C 109.5
C12 C15 H15A 109.5
C12 C15 H15B 109.5
H15A C15 H15B 109.5
C12 C15 H15C 109.5
H15A C15 H15C 109.5
H15B C15 H15C 109.5
C17 C16 C21 118.7(4)
C17 C16 C6 121.1(4)
C21 C16 C6 120.1(4)
C18 C17 C16 120.3(5)
C18 C17 C22 119.0(5)
C16 C17 C22 120.7(4)
C17 C18 C19 121.7(5)
C17 C18 H18A 119.2
C19 C18 H18A 119.2
C20 C19 C18 117.6(5)
C20 C19 C23 121.5(5)
C18 C19 C23 121.0(5)
C19 C20 C21 122.5(5)
C19 C20 H20A 118.7
C21 C20 H20A 118.7
C20 C21 C16 119.1(5)
C20 C21 C24 119.1(5)
C16 C21 C24 121.6(4)
C17 C22 H22A 109.5
C17 C22 H22B 109.5
H22A C22 H22B 109.5
C17 C22 H22C 109.5
H22A C22 H22C 109.5
H22B C22 H22C 109.5
C19 C23 H23A 109.5
C19 C23 H23B 109.5
H23A C23 H23B 109.5
C19 C23 H23C 109.5
H23A C23 H23C 109.5
H23B C23 H23C 109.5
C21 C24 H24A 109.5
C21 C24 H24B 109.5
H24A C24 H24B 109.5
C21 C24 H24C 109.5
H24A C24 H24C 109.5
H24B C24 H24C 109.5
C28 C25 C27 109.9(4)
C28 C25 C26 108.4(4)
C27 C25 C26 106.9(4)
C28 C25 Ge2 113.2(4)
C27 C25 Ge2 109.7(3)
C26 C25 Ge2 108.6(4)
C25 C26 H26A 109.5
C25 C26 H26B 109.5
H26A C26 H26B 109.5
C25 C26 H26C 109.5
H26A C26 H26C 109.5
H26B C26 H26C 109.5
C25 C27 H27A 109.5
C25 C27 H27B 109.5
H27A C27 H27B 109.5
C25 C27 H27C 109.5
H27A C27 H27C 109.5
H27B C27 H27C 109.5
C25 C28 H28A 109.5
C25 C28 H28B 109.5
H28A C28 H28B 109.5
C25 C28 H28C 109.5
H28A C28 H28C 109.5
H28B C28 H28C 109.5
C30 C29 C32 108.1(5)
C30 C29 C31 106.2(4)
C32 C29 C31 108.7(4)
C30 C29 Ge2 110.6(4)
C32 C29 Ge2 112.8(3)
C31 C29 Ge2 110.2(4)
C29 C30 H30A 109.5
C29 C30 H30B 109.5
H30A C30 H30B 109.5
C29 C30 H30C 109.5
H30A C30 H30C 109.5
H30B C30 H30C 109.5
C29 C31 H31A 109.5
C29 C31 H31B 109.5
H31A C31 H31B 109.5
C29 C31 H31C 109.5
H31A C31 H31C 109.5
H31B C31 H31C 109.5
C29 C32 H32A 109.5
C29 C32 H32B 109.5
H32A C32 H32B 109.5
C29 C32 H32C 109.5
H32A C32 H32C 109.5
H32B C32 H32C 109.5
C35 C33 C34 107.8(5)
C35 C33 C36 108.0(5)
C34 C33 C36 109.2(5)
C35 C33 Ge2 109.6(4)
C34 C33 Ge2 109.7(4)
C36 C33 Ge2 112.5(4)
C33 C34 H34A 109.5
C33 C34 H34B 109.5
H34A C34 H34B 109.5
C33 C34 H34C 109.5
H34A C34 H34C 109.5
H34B C34 H34C 109.5
C33 C35 H35A 109.5
C33 C35 H35B 109.5
H35A C35 H35B 109.5
C33 C35 H35C 109.5
H35A C35 H35C 109.5
H35B C35 H35C 109.5
C33 C36 H36A 109.5
C33 C36 H36B 109.5
H36A C36 H36B 109.5
C33 C36 H36C 109.5
H36A C36 H36C 109.5
H36B C36 H36C 109.5

loop_
_geom_bond_atom_site_label_1
_geom_bond_atom_site_label_2
_geom_bond_distance
Ge1 C1 2.011(5)
Ge1 Ge2 2.5439(7)
Ge2 C25 2.014(5)
Ge2 C29 2.025(5)
Ge2 C33 2.034(5)
C1 C6 1.403(6)
C1 C2 1.409(6)
C2 C3 1.404(7)
C2 C7 1.495(6)
C3 C4 1.375(7)
C3 H3A 0.9500
C4 C5 1.384(6)
C4 H4A 0.9500
C5 C6 1.412(7)
C5 H5A 0.9500
C6 C16 1.489(6)
C7 C12 1.408(6)
C7 C8 1.409(6)
C8 C9 1.385(7)
C8 C13 1.519(7)
C9 C10 1.389(7)
C9 H9A 0.9500
C10 C11 1.385(7)
C10 C14 1.515(7)
C11 C12 1.401(7)
C11 H11A 0.9500
C12 C15 1.514(7)
C13 H13A 0.9800
C13 H13B 0.9800
C13 H13C 0.9800
C14 H14A 0.9800
C14 H14B 0.9800
C14 H14C 0.9800
C15 H15A 0.9800
C15 H15B 0.9800
C15 H15C 0.9800
C16 C17 1.407(7)
C16 C21 1.422(7)
C17 C18 1.378(7)
C17 C22 1.529(7)
C18 C19 1.410(7)
C18 H18A 0.9500
C19 C20 1.387(7)
C19 C23 1.505(7)
C20 C21 1.388(7)
C20 H20A 0.9500
C21 C24 1.531(7)
C22 H22A 0.9800
C22 H22B 0.9800
C22 H22C 0.9800
C23 H23A 0.9800
C23 H23B 0.9800
C23 H23C 0.9800
C24 H24A 0.9800
C24 H24B 0.9800
C24 H24C 0.9800
C25 C28 1.535(7)
C25 C27 1.538(7)
C25 C26 1.568(7)
C26 H26A 0.9800
C26 H26B 0.9800
C26 H26C 0.9800
C27 H27A 0.9800
C27 H27B 0.9800
C27 H27C 0.9800
C28 H28A 0.9800
C28 H28B 0.9800
C28 H28C 0.9800
C29 C30 1.539(7)
C29 C32 1.545(7)
C29 C31 1.551(7)
C30 H30A 0.9800
C30 H30B 0.9800
C30 H30C 0.9800
C31 H31A 0.9800
C31 H31B 0.9800
C31 H31C 0.9800
C32 H32A 0.9800
C32 H32B 0.9800
C32 H32C 0.9800
C33 C35 1.522(8)
C33 C34 1.555(8)
C33 C36 1.561(8)
C34 H34A 0.9800
C34 H34B 0.9800
C34 H34C 0.9800
C35 H35A 0.9800
C35 H35B 0.9800
C35 H35C 0.9800
C36 H36A 0.9800
C36 H36B 0.9800
C36 H36C 0.9800

loop_
_geom_torsion_atom_site_label_1
_geom_torsion_atom_site_label_2
_geom_torsion_atom_site_label_3
_geom_torsion_atom_site_label_4
_geom_torsion
Ge2 Ge1 C1 C4 -166.1(17)
Ge2 Ge1 C1 C2 -99.8(3)
C25 Ge2 Ge1 C1 -16.3(2)
